data_2234026
loop_
_publ_author_name
'Wang, Jun-Wen'
'Guo, Yue'
'Dong, Gui-Ying'
'Gu, Yu'
'Bai, Di-Si'

_publ_section_title
;
 {3,3'-Bis[(anthracen-9-yl)methyl]-1,1'-[(ethane-1,2-diyldioxy)bis(ethane-1,2-diyl)]bis(imidazol-2-ylidene)}mercury(II)
 bis(hexafluoridophosphate) acetonitrile disolvate
;
_journal_coeditor_code VN2031
_journal_issue 3
_journal_name_full 'Acta Crystallographica Section E'
_journal_page_first m302
_journal_paper_doi 10.1107/S1600536812005958
_journal_volume 68
_journal_year 2012
_chemical_formula_iupac '[Hg (C42 H38 N4 O2)] (P F6)2, 2C2 H3 N'
_chemical_formula_moiety 'C42 H38 Hg N4 O2 2+, 2(F6 P -), 2(C2 H3 N)'
_chemical_formula_sum 'C46 H44 F12 Hg N6 O2 P2'
_chemical_formula_weight 1203.4
_chemical_name_systematic
;
{3,3'-Bis[(anthracen-9-yl)methyl]-1,1'-[(ethane-1,2-diyldioxy)bis(ethane-
1,2-diyl)]bis(imidazol-2-ylidene)}mercury(II)
bis(hexafluoridophosphate) acetonitrile disolvate
;
_space_group_IT_number 60
_symmetry_cell_setting orthorhombic
_symmetry_space_group_name_Hall '-P 2n 2ab'
_symmetry_space_group_name_H-M 'P b c n'
_atom_sites_solution_hydrogens geom
_atom_sites_solution_primary direct
_atom_sites_solution_secondary difmap
_audit_creation_method SHELXL
_cell_angle_alpha 90.00
_cell_angle_beta 90.00
_cell_angle_gamma 90.00
_cell_formula_units_Z 4
_cell_length_a 19.774(5)
_cell_length_b 9.774(3)
_cell_length_c 24.250(6)
_cell_measurement_reflns_used 990
_cell_measurement_temperature 298(2)
_cell_measurement_theta_max 24.18
_cell_measurement_theta_min 2.66
_cell_volume 4687(2)
_computing_cell_refinement 'SAINT (Bruker 2007)'
_computing_data_collection 'APEX2 (Bruker 2007)'
_computing_data_reduction 'SAINT (Bruker 2007)'
_computing_molecular_graphics 'SHELXTL (Sheldrick, 2008)'
_computing_publication_material 'SHELXTL (Sheldrick, 2008)'
_computing_structure_refinement 'SHELXL97 (Sheldrick, 2008)'
_computing_structure_solution 'SHELXS97 (Sheldrick, 2008)'
_diffrn_ambient_temperature 298(2)
_diffrn_measured_fraction_theta_full 0.996
_diffrn_measured_fraction_theta_max 0.996
_diffrn_measurement_device_type 'Bruker APEXII CCD area-detector'
_diffrn_measurement_method '\f and \w'
_diffrn_radiation_monochromator graphite
_diffrn_radiation_source 'fine-focus sealed tube'
_diffrn_radiation_type MoK\a
_diffrn_radiation_wavelength 0.71073
_diffrn_reflns_av_R_equivalents 0.0862
_diffrn_reflns_av_sigmaI/netI 0.0637
_diffrn_reflns_limit_h_max 21
_diffrn_reflns_limit_h_min -24
_diffrn_reflns_limit_k_max 12
_diffrn_reflns_limit_k_min -8
_diffrn_reflns_limit_l_max 29
_diffrn_reflns_limit_l_min -30
_diffrn_reflns_number 25351
_diffrn_reflns_theta_full 26.43
_diffrn_reflns_theta_max 26.43
_diffrn_reflns_theta_min 2.32
_diffrn_standards_number 0
_exptl_absorpt_coefficient_mu 3.446
_exptl_absorpt_correction_T_max 0.864
_exptl_absorpt_correction_T_min 0.775
_exptl_absorpt_correction_type multi-scan
_exptl_absorpt_process_details 'SADABS (Sheldrick, 1996)'
_exptl_crystal_colour colourless
_exptl_crystal_density_diffrn 1.705
_exptl_crystal_density_method 'not measured'
_exptl_crystal_description block
_exptl_crystal_F_000 2384
_exptl_crystal_size_max 0.24
_exptl_crystal_size_mid 0.08
_exptl_crystal_size_min 0.06
_refine_diff_density_max 1.460
_refine_diff_density_min -1.801
_refine_ls_extinction_method none
_refine_ls_goodness_of_fit_ref 1.101
_refine_ls_hydrogen_treatment constr
_refine_ls_matrix_type full
_refine_ls_number_parameters 313
_refine_ls_number_reflns 4804
_refine_ls_number_restraints 3
_refine_ls_restrained_S_all 1.101
_refine_ls_R_factor_all 0.1169
_refine_ls_R_factor_gt 0.0652
_refine_ls_shift/su_max 0.001
_refine_ls_shift/su_mean 0.000
_refine_ls_structure_factor_coef Fsqd
_refine_ls_weighting_details 'calc w = 1/[\s^2^(Fo^2^)+(0.0885P)^2^+0.0000P] where P=(Fo^2^+2Fc^2^)/3'
_refine_ls_weighting_scheme calc
_refine_ls_wR_factor_gt 0.1465
_refine_ls_wR_factor_ref 0.1688
_reflns_number_gt 3011
_reflns_number_total 4804
_reflns_threshold_expression I>2\s(I)
_cod_data_source_file vn2031.cif
_cod_data_source_block I
_cod_database_code 2234026
_cod_database_fobs_code 2234026

loop_
_symmetry_equiv_pos_as_xyz
'x, y, z'
'-x+1/2, -y+1/2, z+1/2'
'-x, y, -z+1/2'
'x+1/2, -y+1/2, -z'
'-x, -y, -z'
'x-1/2, y-1/2, -z-1/2'
'x, -y, z-1/2'
'-x-1/2, y-1/2, z'

loop_
_atom_site_type_symbol
_atom_site_label
_atom_site_fract_x
_atom_site_fract_y
_atom_site_fract_z
_atom_site_U_iso_or_equiv
_atom_site_adp_type
_atom_site_calc_flag
_atom_site_refinement_flags
_atom_site_occupancy
_atom_site_symmetry_multiplicity
Hg Hg1 0.0000 0.46027(4) 0.2500 0.03456(17) Uani d S 1 2
N N1 0.1519(4) 0.5080(8) 0.2447(3) 0.0373(17) Uani d . 1 1
N N2 0.1200(3) 0.3926(8) 0.1754(3) 0.0378(17) Uani d . 1 1
O O1 0.0679(4) 0.7289(7) 0.2621(3) 0.054(2) Uani d . 1 1
C C1 0.0977(4) 0.4525(8) 0.2209(3) 0.0316(18) Uani d . 1 1
C C2 0.2094(5) 0.4854(12) 0.2147(5) 0.057(3) Uani d . 1 1
H H2 0.2531 0.5141 0.2229 0.068 Uiso calc R 1 1
C C3 0.1889(5) 0.4122(11) 0.1705(4) 0.052(3) Uani d . 1 1
H H3 0.2162 0.3808 0.1419 0.062 Uiso calc R 1 1
C C4 0.1511(5) 0.5826(10) 0.2972(4) 0.044(2) Uani d . 1 1
H H4A 0.1957 0.5791 0.3136 0.053 Uiso calc R 1 1
H H4B 0.1198 0.5379 0.3222 0.053 Uiso calc R 1 1
C C5 0.1304(5) 0.7289(10) 0.2901(4) 0.049(3) Uani d . 1 1
H H5A 0.1258 0.7729 0.3257 0.058 Uiso calc R 1 1
H H5B 0.1641 0.7780 0.2688 0.058 Uiso calc R 1 1
C C6 0.0285(6) 0.8505(10) 0.2693(4) 0.048(2) Uani d . 1 1
H H6A 0.0565 0.9303 0.2628 0.057 Uiso calc R 1 1
H H6B 0.0117 0.8548 0.3068 0.057 Uiso calc R 1 1
C C7 0.0762(5) 0.3126(10) 0.1375(4) 0.046(2) Uani d . 1 1
H H7A 0.0425 0.3731 0.1218 0.055 Uiso calc R 1 1
H H7B 0.0527 0.2429 0.1586 0.055 Uiso calc R 1 1
C C8 0.1157(5) 0.2431(11) 0.0902(4) 0.046(2) Uani d . 1 1
C C9 0.1315(5) 0.3178(11) 0.0428(4) 0.048(3) Uani d . 1 1
C C10 0.1182(6) 0.4599(12) 0.0370(5) 0.060(3) Uani d . 1 1
H H10 0.0982 0.5063 0.0663 0.073 Uiso calc R 1 1
C C11 0.1334(8) 0.5304(11) -0.0093(5) 0.067(4) Uani d . 1 1
H H11 0.1218 0.6223 -0.0124 0.081 Uiso calc R 1 1
C C12 0.1673(6) 0.4629(14) -0.0533(5) 0.070(4) Uani d . 1 1
H H12 0.1793 0.5117 -0.0847 0.084 Uiso calc R 1 1
C C13 0.1823(5) 0.3289(13) -0.0497(4) 0.058(3) Uani d . 1 1
H H13 0.2038 0.2861 -0.0791 0.069 Uiso calc R 1 1
C C14 0.1654(5) 0.2502(11) -0.0012(4) 0.050(3) Uani d . 1 1
C C15 0.1800(5) 0.1125(12) 0.0019(4) 0.050(3) Uani d . 1 1
H H15 0.2000 0.0694 -0.0282 0.061 Uiso calc R 1 1
C C16 0.1655(5) 0.0367(11) 0.0488(4) 0.048(3) Uani d . 1 1
C C17 0.1790(5) -0.1056(12) 0.0516(5) 0.055(3) Uani d . 1 1
H H17 0.1975 -0.1491 0.0210 0.066 Uiso calc R 1 1
C C18 0.1657(5) -0.1800(12) 0.0975(5) 0.061(3) Uani d . 1 1
H H18 0.1764 -0.2725 0.0985 0.073 Uiso calc R 1 1
C C19 0.1358(6) -0.1179(11) 0.1431(5) 0.064(3) Uani d . 1 1
H H19 0.1259 -0.1703 0.1741 0.076 Uiso calc R 1 1
C C20 0.1209(6) 0.0192(11) 0.1432(5) 0.054(3) Uani d . 1 1
H H20 0.1028 0.0592 0.1747 0.065 Uiso calc R 1 1
C C21 0.1330(5) 0.1013(10) 0.0953(4) 0.041(2) Uani d . 1 1
N N3 0.5038(11) 0.1282(19) 0.1170(10) 0.146(8) Uani d D 1 1
C C22 0.5063(9) 0.217(2) 0.0890(8) 0.117(9) Uani d D 1 1
C C23 0.5048(8) 0.334(2) 0.0493(9) 0.145(9) Uani d D 1 1
H H23A 0.4653 0.3277 0.0265 0.217 Uiso calc R 1 1
H H23B 0.5445 0.3318 0.0266 0.217 Uiso calc R 1 1
H H23C 0.5037 0.4190 0.0694 0.217 Uiso calc R 1 1
P P1 0.13116(17) 0.1670(3) 0.34660(15) 0.0625(8) Uani d . 1 1
F F1 0.1456(7) 0.1821(11) 0.4086(4) 0.165(5) Uani d . 1 1
F F2 0.1925(4) 0.2599(8) 0.3349(5) 0.136(4) Uani d . 1 1
F F3 0.1723(6) 0.0382(8) 0.3418(7) 0.194(7) Uani d . 1 1
F F4 0.0695(5) 0.0783(9) 0.3592(4) 0.128(4) Uani d . 1 1
F F5 0.0880(4) 0.3006(8) 0.3479(5) 0.125(3) Uani d . 1 1
F F6 0.1159(9) 0.1570(13) 0.2854(4) 0.219(8) Uani d . 1 1

loop_
_atom_site_aniso_label
_atom_site_aniso_U_11
_atom_site_aniso_U_22
_atom_site_aniso_U_33
_atom_site_aniso_U_12
_atom_site_aniso_U_13
_atom_site_aniso_U_23
Hg1 0.0341(3) 0.0382(3) 0.0314(2) 0.000 0.0074(3) 0.000
N1 0.040(4) 0.047(4) 0.025(4) -0.003(3) 0.002(4) -0.010(4)
N2 0.024(4) 0.049(4) 0.041(4) 0.001(4) 0.006(3) -0.007(4)
O1 0.067(5) 0.037(3) 0.057(5) -0.002(3) -0.013(3) -0.017(3)
C1 0.039(5) 0.034(4) 0.022(4) -0.002(4) 0.006(4) 0.002(4)
C2 0.029(5) 0.081(8) 0.061(7) -0.009(5) 0.007(5) -0.032(6)
C3 0.032(5) 0.076(7) 0.047(6) 0.001(5) 0.013(5) -0.011(6)
C4 0.040(6) 0.047(5) 0.045(6) -0.002(5) -0.004(5) -0.004(5)
C5 0.054(6) 0.047(6) 0.045(6) -0.009(5) -0.013(5) -0.015(5)
C6 0.064(6) 0.036(5) 0.043(5) 0.001(5) -0.007(5) -0.002(4)
C7 0.040(5) 0.052(6) 0.046(6) -0.007(5) 0.013(5) -0.013(5)
C8 0.041(5) 0.060(6) 0.036(5) -0.010(5) 0.005(4) -0.018(5)
C9 0.037(5) 0.060(6) 0.048(6) -0.009(5) 0.006(5) -0.024(5)
C10 0.067(8) 0.065(7) 0.050(7) -0.010(6) 0.008(6) -0.016(6)
C11 0.087(10) 0.062(8) 0.053(8) -0.006(7) -0.002(6) 0.005(6)
C12 0.060(8) 0.096(11) 0.055(7) -0.007(8) -0.008(6) 0.001(7)
C13 0.061(7) 0.077(8) 0.035(5) -0.006(7) 0.002(5) -0.008(6)
C14 0.046(6) 0.061(6) 0.042(6) -0.013(6) 0.008(5) -0.012(5)
C15 0.047(6) 0.064(6) 0.040(6) 0.000(6) 0.011(5) -0.014(5)
C16 0.034(5) 0.061(7) 0.047(6) -0.005(5) -0.003(4) -0.020(5)
C17 0.040(6) 0.061(7) 0.065(7) 0.000(5) -0.004(5) -0.025(6)
C18 0.053(7) 0.057(7) 0.073(8) 0.001(6) -0.016(6) -0.004(6)
C19 0.079(8) 0.047(6) 0.066(7) -0.011(6) -0.009(7) 0.000(6)
C20 0.055(7) 0.064(7) 0.045(6) -0.020(6) -0.001(5) -0.008(5)
C21 0.034(5) 0.050(5) 0.040(5) -0.011(5) 0.001(4) -0.012(5)
N3 0.114(13) 0.110(13) 0.21(2) 0.013(13) -0.025(13) -0.071(16)
C22 0.044(9) 0.124(17) 0.18(3) 0.015(15) -0.002(14) -0.085(18)
C23 0.097(14) 0.16(2) 0.18(2) 0.033(15) 0.064(13) -0.022(18)
P1 0.068(2) 0.0389(14) 0.080(2) -0.0070(15) -0.0066(18) -0.0066(15)
F1 0.258(14) 0.134(8) 0.103(7) -0.033(9) -0.075(8) -0.014(7)
F2 0.091(6) 0.088(6) 0.228(12) -0.023(5) 0.030(7) 0.004(7)
F3 0.179(11) 0.056(5) 0.35(2) 0.026(6) 0.102(12) -0.006(8)
F4 0.108(7) 0.121(7) 0.155(9) -0.050(6) 0.032(6) -0.023(7)
F5 0.078(5) 0.089(6) 0.208(11) 0.011(5) 0.000(6) 0.024(7)
F6 0.42(2) 0.158(11) 0.084(7) -0.145(14) -0.030(10) -0.001(7)

loop_
_atom_type_symbol
_atom_type_description
_atom_type_scat_dispersion_real
_atom_type_scat_dispersion_imag
_atom_type_scat_source
C C 0.0033 0.0016 'International Tables Vol C Tables 4.2.6.8 and 6.1.1.4'
H H 0.0000 0.0000 'International Tables Vol C Tables 4.2.6.8 and 6.1.1.4'
N N 0.0061 0.0033 'International Tables Vol C Tables 4.2.6.8 and 6.1.1.4'
O O 0.0106 0.0060 'International Tables Vol C Tables 4.2.6.8 and 6.1.1.4'
F F 0.0171 0.0103 'International Tables Vol C Tables 4.2.6.8 and 6.1.1.4'
P P 0.1023 0.0942 'International Tables Vol C Tables 4.2.6.8 and 6.1.1.4'
Hg Hg -2.3894 9.2266 'International Tables Vol C Tables 4.2.6.8 and 6.1.1.4'

loop_
_geom_angle_atom_site_label_1
_geom_angle_atom_site_label_2
_geom_angle_atom_site_label_3
_geom_angle_site_symmetry_1
_geom_angle_site_symmetry_3
_geom_angle
C1 Hg1 C1 . 3 175.8(5)
C1 N1 C2 . . 111.9(7)
C1 N1 C4 . . 124.6(7)
C2 N1 C4 . . 123.5(8)
C1 N2 C3 . . 109.9(8)
C1 N2 C7 . . 123.6(7)
C3 N2 C7 . . 126.5(7)
C5 O1 C6 . . 114.7(7)
N2 C1 N1 . . 105.8(8)
N2 C1 Hg1 . . 128.0(7)
N1 C1 Hg1 . . 126.3(6)
C3 C2 N1 . . 105.0(9)
C3 C2 H2 . . 127.5
N1 C2 H2 . . 127.5
C2 C3 N2 . . 107.5(8)
C2 C3 H3 . . 126.3
N2 C3 H3 . . 126.3
N1 C4 C5 . . 112.2(8)
N1 C4 H4A . . 109.2
C5 C4 H4A . . 109.2
N1 C4 H4B . . 109.2
C5 C4 H4B . . 109.2
H4A C4 H4B . . 107.9
O1 C5 C4 . . 107.1(8)
O1 C5 H5A . . 110.3
C4 C5 H5A . . 110.3
O1 C5 H5B . . 110.3
C4 C5 H5B . . 110.3
H5A C5 H5B . . 108.5
O1 C6 C6 . 3 110.0(7)
O1 C6 H6A . . 109.7
C6 C6 H6A 3 . 109.7
O1 C6 H6B . . 109.7
C6 C6 H6B 3 . 109.7
H6A C6 H6B . . 108.2
N2 C7 C8 . . 113.3(7)
N2 C7 H7A . . 108.9
C8 C7 H7A . . 108.9
N2 C7 H7B . . 108.9
C8 C7 H7B . . 108.9
H7A C7 H7B . . 107.7
C9 C8 C21 . . 121.6(9)
C9 C8 C7 . . 119.6(9)
C21 C8 C7 . . 118.7(9)
C8 C9 C10 . . 123.4(9)
C8 C9 C14 . . 118.6(10)
C10 C9 C14 . . 117.9(10)
C11 C10 C9 . . 122.6(11)
C11 C10 H10 . . 118.7
C9 C10 H10 . . 118.7
C10 C11 C12 . . 119.4(11)
C10 C11 H11 . . 120.3
C12 C11 H11 . . 120.3
C13 C12 C11 . . 120.5(12)
C13 C12 H12 . . 119.8
C11 C12 H12 . . 119.8
C12 C13 C14 . . 121.4(11)
C12 C13 H13 . . 119.3
C14 C13 H13 . . 119.3
C15 C14 C9 . . 120.8(10)
C15 C14 C13 . . 121.0(10)
C9 C14 C13 . . 118.1(10)
C14 C15 C16 . . 121.5(9)
C14 C15 H15 . . 119.3
C16 C15 H15 . . 119.3
C15 C16 C17 . . 121.6(10)
C15 C16 C21 . . 119.9(10)
C17 C16 C21 . . 118.4(10)
C18 C17 C16 . . 121.9(10)
C18 C17 H17 . . 119.0
C16 C17 H17 . . 119.0
C17 C18 C19 . . 120.1(11)
C17 C18 H18 . . 120.0
C19 C18 H18 . . 120.0
C20 C19 C18 . . 121.1(11)
C20 C19 H19 . . 119.4
C18 C19 H19 . . 119.4
C19 C20 C21 . . 120.8(10)
C19 C20 H20 . . 119.6
C21 C20 H20 . . 119.6
C20 C21 C8 . . 125.0(9)
C20 C21 C16 . . 117.5(10)
C8 C21 C16 . . 117.5(9)
N3 C22 C23 . . 176(3)
C22 C23 H23A . . 109.5
C22 C23 H23B . . 109.5
H23A C23 H23B . . 109.5
C22 C23 H23C . . 109.5
H23A C23 H23C . . 109.5
H23B C23 H23C . . 109.5
F6 P1 F3 . . 88.8(9)
F6 P1 F4 . . 90.0(7)
F3 P1 F4 . . 88.4(6)
F6 P1 F1 . . 178.0(8)
F3 P1 F1 . . 93.2(8)
F4 P1 F1 . . 90.4(6)
F6 P1 F2 . . 90.9(7)
F3 P1 F2 . . 93.1(5)
F4 P1 F2 . . 178.3(6)
F1 P1 F2 . . 88.7(7)
F6 P1 F5 . . 88.0(8)
F3 P1 F5 . . 176.8(9)
F4 P1 F5 . . 92.0(5)
F1 P1 F5 . . 90.0(6)
F2 P1 F5 . . 86.6(5)

loop_
_geom_bond_atom_site_label_1
_geom_bond_atom_site_label_2
_geom_bond_site_symmetry_2
_geom_bond_distance
_geom_bond_publ_flag
Hg1 C1 . 2.058(9) yes
Hg1 C1 3 2.058(9) ?
N1 C1 . 1.334(11) ?
N1 C2 . 1.367(12) ?
N1 C4 . 1.466(11) ?
N2 C1 . 1.324(10) ?
N2 C3 . 1.380(11) ?
N2 C7 . 1.485(11) ?
O1 C5 . 1.410(11) ?
O1 C6 . 1.432(12) ?
C2 C3 . 1.351(14) ?
C2 H2 . 0.9300 ?
C3 H3 . 0.9300 ?
C4 C5 . 1.497(13) ?
C4 H4A . 0.9700 ?
C4 H4B . 0.9700 ?
C5 H5A . 0.9700 ?
C5 H5B . 0.9700 ?
C6 C6 3 1.46(2) ?
C6 H6A . 0.9700 ?
C6 H6B . 0.9700 ?
C7 C8 . 1.546(12) ?
C7 H7A . 0.9700 ?
C7 H7B . 0.9700 ?
C8 C9 . 1.397(14) ?
C8 C21 . 1.433(14) ?
C9 C10 . 1.421(14) ?
C9 C14 . 1.422(13) ?
C10 C11 . 1.352(16) ?
C10 H10 . 0.9300 ?
C11 C12 . 1.423(17) ?
C11 H11 . 0.9300 ?
C12 C13 . 1.345(15) ?
C12 H12 . 0.9300 ?
C13 C14 . 1.446(14) ?
C13 H13 . 0.9300 ?
C14 C15 . 1.378(14) ?
C15 C16 . 1.388(14) ?
C15 H15 . 0.9300 ?
C16 C17 . 1.417(15) ?
C16 C21 . 1.444(13) ?
C17 C18 . 1.355(15) ?
C17 H17 . 0.9300 ?
C18 C19 . 1.393(15) ?
C18 H18 . 0.9300 ?
C19 C20 . 1.371(15) ?
C19 H19 . 0.9300 ?
C20 C21 . 1.431(14) ?
C20 H20 . 0.9300 ?
N3 C22 . 1.104(8) ?
C22 C23 . 1.497(8) ?
C23 H23A . 0.9600 ?
C23 H23B . 0.9600 ?
C23 H23C . 0.9600 ?
P1 F6 . 1.518(11) ?
P1 F3 . 1.503(9) ?
P1 F4 . 1.527(8) ?
P1 F1 . 1.539(10) ?
P1 F2 . 1.540(8) ?
P1 F5 . 1.561(8) yes

loop_
_geom_hbond_atom_site_label_D
_geom_hbond_atom_site_label_H
_geom_hbond_atom_site_label_A
_geom_hbond_site_symmetry_A
_geom_hbond_distance_DH
_geom_hbond_distance_HA
_geom_hbond_distance_DA
_geom_hbond_angle_DHA
C4 H4B F5 1_555 0.97 2.48 3.265(13) 137

loop_
_geom_torsion_atom_site_label_1
_geom_torsion_atom_site_label_2
_geom_torsion_atom_site_label_3
_geom_torsion_atom_site_label_4
_geom_torsion_site_symmetry_4
_geom_torsion
C3 N2 C1 N1 . -0.7(10)
C7 N2 C1 N1 . 177.2(8)
C3 N2 C1 Hg1 . 179.4(7)
C7 N2 C1 Hg1 . -2.7(13)
C2 N1 C1 N2 . 0.5(11)
C4 N1 C1 N2 . -178.5(8)
C2 N1 C1 Hg1 . -179.6(8)
C4 N1 C1 Hg1 . 1.4(13)
C1 N1 C2 C3 . -0.1(13)
C4 N1 C2 C3 . 178.9(9)
N1 C2 C3 N2 . -0.3(13)
C1 N2 C3 C2 . 0.6(12)
C7 N2 C3 C2 . -177.2(10)
C1 N1 C4 C5 . -82.8(11)
C2 N1 C4 C5 . 98.3(11)
C6 O1 C5 C4 . 157.9(9)
N1 C4 C5 O1 . 54.2(11)
C5 O1 C6 C6 3 169.4(10)
C1 N2 C7 C8 . -175.1(8)
C3 N2 C7 C8 . 2.4(14)
N2 C7 C8 C9 . -83.4(11)
N2 C7 C8 C21 . 99.1(10)
C21 C8 C9 C10 . -177.0(10)
C7 C8 C9 C10 . 5.6(15)
C21 C8 C9 C14 . 0.0(14)
C7 C8 C9 C14 . -177.5(8)
C8 C9 C10 C11 . -179.6(11)
C14 C9 C10 C11 . 3.4(17)
C9 C10 C11 C12 . -3.4(18)
C10 C11 C12 C13 . 2.1(19)
C11 C12 C13 C14 . -1.0(18)
C8 C9 C14 C15 . 2.8(15)
C10 C9 C14 C15 . 179.9(10)
C8 C9 C14 C13 . -179.2(9)
C10 C9 C14 C13 . -2.1(14)
C12 C13 C14 C15 . 179.0(11)
C12 C13 C14 C9 . 1.0(16)
C9 C14 C15 C16 . -3.6(16)
C13 C14 C15 C16 . 178.5(10)
C14 C15 C16 C17 . 178.5(10)
C14 C15 C16 C21 . 1.6(15)
C15 C16 C17 C18 . 179.3(10)
C21 C16 C17 C18 . -3.7(15)
C16 C17 C18 C19 . 2.1(16)
C17 C18 C19 C20 . -1.6(17)
C18 C19 C20 C21 . 2.7(16)
C19 C20 C21 C8 . 176.4(10)
C19 C20 C21 C16 . -4.3(14)
C9 C8 C21 C20 . 177.5(9)
C7 C8 C21 C20 . -5.0(14)
C9 C8 C21 C16 . -1.8(14)
C7 C8 C21 C16 . 175.7(8)
C15 C16 C21 C20 . -178.3(9)
C17 C16 C21 C20 . 4.7(13)
C15 C16 C21 C8 . 1.1(13)
C17 C16 C21 C8 . -175.9(8)
